data_4117258
loop_
_publ_author_name
'Kalyan V. Vasudevan'
'Michael Findlater'
'Ignacio Vargas-Baca'
'Alan H. Cowley'

_publ_contact_author_address
;
   Department of Chemistry and Biochemistry
   University of Texas-Austin
   1 University Station, A5300
   Austin, TX 78701
   USA
;
_publ_contact_author_email cowley@mail.utexas.edu
_publ_contact_author_fax 512-471-6822
_publ_contact_author_name
;
Alan H. Cowley
;
_publ_contact_author_phone 512-471-7710
_publ_section_title
;
 Tetrakis(imino)pyracene Complexes Exhibiting Multielectron Redox
 Processes
;
_journal_name_full 'Journal of the American Chemical Society'
_journal_page_first 176
_journal_page_last 178
_journal_paper_doi 10.1021/ja2102828
_journal_volume 134
_journal_year 2012
_chemical_formula_moiety 'C62 H72 N4 B2 I2, (I5), 3(C H2 Cl2)'
_chemical_formula_sum 'C65 H78 B2 Cl6 I7 N4'
_chemical_formula_weight 2037.93
_chemical_name_systematic
;
 ?
;
_space_group_IT_number 2
_symmetry_cell_setting triclinic
_symmetry_space_group_name_Hall '-P 1'
_symmetry_space_group_name_H-M 'P -1'
_atom_sites_solution_hydrogens geom
_atom_sites_solution_primary direct
_atom_sites_solution_secondary difmap
_audit_creation_method SHELXL-97
_cell_angle_alpha 100.255(5)
_cell_angle_beta 95.940(5)
_cell_angle_gamma 109.231(5)
_cell_formula_units_Z 2
_cell_length_a 12.625(5)
_cell_length_b 14.448(5)
_cell_length_c 23.312(5)
_cell_measurement_temperature 153(2)
_cell_volume 3890(2)
_computing_structure_refinement 'SHELXL-97 (Sheldrick, 1997)'
_diffrn_ambient_temperature 153(2)
_diffrn_measured_fraction_theta_full 0.980
_diffrn_measured_fraction_theta_max 0.980
_diffrn_radiation_monochromator graphite
_diffrn_radiation_source 'fine-focus sealed tube'
_diffrn_radiation_type MoK\a
_diffrn_radiation_wavelength 0.71073
_diffrn_reflns_av_R_equivalents 0.0302
_diffrn_reflns_av_sigmaI/netI 0.0623
_diffrn_reflns_limit_h_max 16
_diffrn_reflns_limit_h_min -16
_diffrn_reflns_limit_k_max 18
_diffrn_reflns_limit_k_min -18
_diffrn_reflns_limit_l_max 30
_diffrn_reflns_limit_l_min -30
_diffrn_reflns_number 24731
_diffrn_reflns_theta_full 27.48
_diffrn_reflns_theta_max 27.48
_diffrn_reflns_theta_min 1.59
_exptl_absorpt_coefficient_mu 2.826
_exptl_absorpt_correction_T_max 0.634
_exptl_absorpt_correction_T_min 0.585
_exptl_absorpt_correction_type multi-scan
_exptl_absorpt_process_details 'DENZO and Scalepack (Otwinoski and Minor, 1997)'
_exptl_crystal_density_diffrn 1.740
_exptl_crystal_F_000 1958
_exptl_crystal_size_max 0.20
_exptl_crystal_size_mid 0.15
_exptl_crystal_size_min 0.15
_refine_diff_density_max 1.427
_refine_diff_density_min -1.497
_refine_diff_density_rms 0.183
_refine_ls_extinction_method none
_refine_ls_goodness_of_fit_ref 1.035
_refine_ls_hydrogen_treatment constr
_refine_ls_matrix_type full
_refine_ls_number_parameters 692
_refine_ls_number_reflns 17495
_refine_ls_number_restraints 0
_refine_ls_restrained_S_all 1.035
_refine_ls_R_factor_all 0.0798
_refine_ls_R_factor_gt 0.0508
_refine_ls_shift/su_max 0.001
_refine_ls_shift/su_mean 0.000
_refine_ls_structure_factor_coef Fsqd
_refine_ls_weighting_details 'calc w=1/[\s^2^(Fo^2^)+(0.0995P)^2^+0.0000P] where P=(Fo^2^+2Fc^2^)/3'
_refine_ls_weighting_scheme calc
_refine_ls_wR_factor_gt 0.1529
_refine_ls_wR_factor_ref 0.1666
_reflns_number_gt 11927
_reflns_number_total 17495
_reflns_threshold_expression >2sigma(I)
_cod_data_source_file ja2102828_si_003.cif
_cod_data_source_block shelxl
_cod_database_code 4117258

loop_
_symmetry_equiv_pos_as_xyz
'x, y, z'
'-x, -y, -z'

loop_
_atom_site_label
_atom_site_type_symbol
_atom_site_fract_x
_atom_site_fract_y
_atom_site_fract_z
_atom_site_U_iso_or_equiv
_atom_site_adp_type
_atom_site_occupancy
_atom_site_symmetry_multiplicity
_atom_site_calc_flag
_atom_site_refinement_flags
C1 C 0.8918(4) 0.3237(4) 0.9063(2) 0.0237(10) Uani 1 1 d .
C2 C 0.9815(4) 0.4205(4) 0.9239(2) 0.0269(11) Uani 1 1 d .
C3 C 0.9666(4) 0.4557(4) 0.9830(2) 0.0244(10) Uani 1 1 d .
C4 C 0.8759(4) 0.3881(4) 1.0030(2) 0.0247(10) Uani 1 1 d .
C5 C 0.8300(4) 0.3036(4) 0.9519(2) 0.0252(11) Uani 1 1 d .
C6 C 0.8573(4) 0.4199(4) 1.0599(2) 0.0253(11) Uani 1 1 d .
H6 H 0.7969 0.3787 1.0739 0.030 Uiso 1 1 calc R
C7 C 0.9294(4) 0.5148(4) 1.0971(2) 0.0274(11) Uani 1 1 d .
H7 H 0.9171 0.5335 1.1354 0.033 Uiso 1 1 calc R
C8 C 0.9033(4) 0.2397(4) 0.8072(2) 0.0264(11) Uani 1 1 d .
C9 C 1.0035(5) 0.2212(4) 0.8120(2) 0.0318(12) Uani 1 1 d .
C10 C 1.0583(5) 0.2229(5) 0.7630(3) 0.0397(14) Uani 1 1 d .
H10 H 1.1251 0.2085 0.7644 0.048 Uiso 1 1 calc R
C11 C 1.0157(6) 0.2452(5) 0.7129(3) 0.0439(15) Uani 1 1 d .
H11 H 1.0545 0.2476 0.6810 0.053 Uiso 1 1 calc R
C12 C 0.9175(5) 0.2638(4) 0.7095(2) 0.0386(14) Uani 1 1 d .
H12 H 0.8900 0.2784 0.6750 0.046 Uiso 1 1 calc R
C13 C 0.8558(5) 0.2620(4) 0.7556(2) 0.0324(12) Uani 1 1 d .
C14 C 1.0501(5) 0.1928(5) 0.8665(3) 0.0402(14) Uani 1 1 d .
H14 H 1.0183 0.2180 0.8999 0.048 Uiso 1 1 calc R
C15 C 1.0100(7) 0.0794(6) 0.8566(3) 0.0613(19) Uani 1 1 d .
H15A H 0.9286 0.0526 0.8529 0.092 Uiso 1 1 calc R
H15B H 1.0442 0.0613 0.8895 0.092 Uiso 1 1 calc R
H15C H 1.0318 0.0522 0.8209 0.092 Uiso 1 1 calc R
C16 C 1.1810(6) 0.2386(7) 0.8832(3) 0.066(2) Uani 1 1 d .
H16A H 1.2043 0.2288 0.9215 0.099 Uiso 1 1 calc R
H16B H 1.2061 0.3093 0.8842 0.099 Uiso 1 1 calc R
H16C H 1.2141 0.2062 0.8544 0.099 Uiso 1 1 calc R
C17 C 0.7468(5) 0.2853(4) 0.7522(2) 0.0367(13) Uani 1 1 d .
H17 H 0.7153 0.2734 0.7881 0.044 Uiso 1 1 calc R
C18 C 0.7706(7) 0.3940(6) 0.7510(5) 0.078(3) Uani 1 1 d .
H18A H 0.8172 0.4361 0.7877 0.118 Uiso 1 1 calc R
H18B H 0.7000 0.4057 0.7458 0.118 Uiso 1 1 calc R
H18C H 0.8097 0.4097 0.7189 0.118 Uiso 1 1 calc R
C19 C 0.6581(6) 0.2185(7) 0.6996(3) 0.064(2) Uani 1 1 d .
H19A H 0.6888 0.2254 0.6639 0.096 Uiso 1 1 calc R
H19B H 0.5923 0.2379 0.6984 0.096 Uiso 1 1 calc R
H19C H 0.6368 0.1498 0.7029 0.096 Uiso 1 1 calc R
C20 C 0.6812(4) 0.1671(4) 0.9781(2) 0.0237(10) Uani 1 1 d .
C21 C 0.7116(4) 0.0952(4) 1.0012(2) 0.0285(11) Uani 1 1 d .
C22 C 0.6559(5) 0.0609(4) 1.0463(2) 0.0337(13) Uani 1 1 d .
H22 H 0.6747 0.0137 1.0634 0.040 Uiso 1 1 calc R
C23 C 0.5740(5) 0.0956(5) 1.0659(2) 0.0401(15) Uani 1 1 d .
H23 H 0.5376 0.0717 1.0958 0.048 Uiso 1 1 calc R
C24 C 0.5457(5) 0.1660(5) 1.0409(2) 0.0400(15) Uani 1 1 d .
H24 H 0.4903 0.1893 1.0546 0.048 Uiso 1 1 calc R
C25 C 0.5979(4) 0.2026(4) 0.9960(2) 0.0308(12) Uani 1 1 d .
C26 C 0.8078(5) 0.0608(4) 0.9828(3) 0.0360(13) Uani 1 1 d .
H26 H 0.8264 0.0841 0.9469 0.043 Uiso 1 1 calc R
C27 C 0.7744(6) -0.0531(5) 0.9681(4) 0.063(2) Uani 1 1 d .
H27A H 0.7518 -0.0788 1.0019 0.094 Uiso 1 1 calc R
H27B H 0.8382 -0.0703 0.9577 0.094 Uiso 1 1 calc R
H27C H 0.7120 -0.0820 0.9354 0.094 Uiso 1 1 calc R
C28 C 0.9164(6) 0.1082(7) 1.0302(4) 0.073(2) Uani 1 1 d .
H28A H 0.9408 0.1801 1.0372 0.109 Uiso 1 1 calc R
H28B H 0.9754 0.0864 1.0167 0.109 Uiso 1 1 calc R
H28C H 0.9007 0.0875 1.0663 0.109 Uiso 1 1 calc R
C29 C 0.5634(5) 0.2780(5) 0.9665(3) 0.0390(13) Uani 1 1 d .
H29 H 0.6315 0.3227 0.9555 0.047 Uiso 1 1 calc R
C30 C 0.5142(8) 0.3428(7) 1.0062(4) 0.073(2) Uani 1 1 d .
H30A H 0.4489 0.3003 1.0187 0.110 Uiso 1 1 calc R
H30B H 0.4919 0.3861 0.9846 0.110 Uiso 1 1 calc R
H30C H 0.5707 0.3829 1.0402 0.110 Uiso 1 1 calc R
C31 C 0.4765(7) 0.2198(6) 0.9094(3) 0.065(2) Uani 1 1 d .
H31A H 0.4117 0.1713 0.9188 0.097 Uiso 1 1 calc R
H31B H 0.5113 0.1859 0.8823 0.097 Uiso 1 1 calc R
H31C H 0.4523 0.2661 0.8915 0.097 Uiso 1 1 calc R
C32 C 0.5962(4) 0.6785(4) 0.5931(2) 0.0258(11) Uani 1 1 d .
C33 C 0.5112(5) 0.5783(4) 0.5752(2) 0.0295(12) Uani 1 1 d .
C34 C 0.4240(4) 0.5115(4) 0.5951(2) 0.0294(12) Uani 1 1 d .
H34 H 0.4078 0.5305 0.6325 0.035 Uiso 1 1 calc R
C35 C 0.6419(4) 0.5866(4) 0.4413(2) 0.0282(11) Uani 1 1 d .
H35 H 0.7003 0.6304 0.4273 0.034 Uiso 1 1 calc R
C36 C 0.6187(4) 0.6162(4) 0.4970(2) 0.0272(11) Uani 1 1 d .
C37 C 0.5301(5) 0.5447(4) 0.5166(2) 0.0307(12) Uani 1 1 d .
C38 C 0.6588(4) 0.7000(4) 0.5479(2) 0.0257(11) Uani 1 1 d .
C39 C 0.5822(4) 0.7608(4) 0.6925(2) 0.0245(11) Uani 1 1 d .
C40 C 0.6353(5) 0.7444(4) 0.7439(2) 0.0328(12) Uani 1 1 d .
C41 C 0.5780(5) 0.7388(4) 0.7914(2) 0.0391(14) Uani 1 1 d .
H41 H 0.6111 0.7278 0.8259 0.047 Uiso 1 1 calc R
C42 C 0.4729(5) 0.7491(5) 0.7888(2) 0.0403(14) Uani 1 1 d .
H42 H 0.4349 0.7436 0.8208 0.048 Uiso 1 1 calc R
C43 C 0.4242(5) 0.7676(4) 0.7378(3) 0.0370(13) Uani 1 1 d .
H43 H 0.3537 0.7752 0.7363 0.044 Uiso 1 1 calc R
C44 C 0.4784(5) 0.7752(4) 0.6891(2) 0.0300(12) Uani 1 1 d .
C45 C 0.7501(6) 0.7299(5) 0.7476(3) 0.0441(15) Uani 1 1 d .
H45 H 0.7816 0.7478 0.7127 0.053 Uiso 1 1 calc R
C46 C 0.7382(7) 0.6233(6) 0.7452(4) 0.067(2) Uani 1 1 d .
H46A H 0.7027 0.6016 0.7774 0.100 Uiso 1 1 calc R
H46B H 0.8121 0.6176 0.7484 0.100 Uiso 1 1 calc R
H46C H 0.6920 0.5817 0.7083 0.100 Uiso 1 1 calc R
C47 C 0.8343(8) 0.8011(7) 0.8020(4) 0.082(3) Uani 1 1 d .
H47A H 0.8028 0.7902 0.8370 0.124 Uiso 1 1 calc R
H47B H 0.8485 0.8695 0.7991 0.124 Uiso 1 1 calc R
H47C H 0.9045 0.7885 0.8041 0.124 Uiso 1 1 calc R
C48 C 0.4252(5) 0.7994(5) 0.6349(3) 0.0376(13) Uani 1 1 d .
H48 H 0.4548 0.7739 0.6007 0.045 Uiso 1 1 calc R
C49 C 0.4615(8) 0.9131(6) 0.6435(4) 0.077(3) Uani 1 1 d .
H49A H 0.4470 0.9412 0.6811 0.116 Uiso 1 1 calc R
H49B H 0.4190 0.9287 0.6124 0.116 Uiso 1 1 calc R
H49C H 0.5413 0.9410 0.6424 0.116 Uiso 1 1 calc R
C50 C 0.2970(6) 0.7526(7) 0.6217(3) 0.064(2) Uani 1 1 d .
H50A H 0.2662 0.7778 0.6545 0.097 Uiso 1 1 calc R
H50B H 0.2744 0.6808 0.6155 0.097 Uiso 1 1 calc R
H50C H 0.2687 0.7695 0.5867 0.097 Uiso 1 1 calc R
C51 C 0.8147(4) 0.8322(4) 0.5248(2) 0.0247(11) Uani 1 1 d .
C52 C 0.7752(5) 0.8753(4) 0.4816(2) 0.0338(13) Uani 1 1 d .
C53 C 0.8451(5) 0.9018(4) 0.4405(2) 0.0389(14) Uani 1 1 d .
H53 H 0.8220 0.9299 0.4108 0.047 Uiso 1 1 calc R
C54 C 0.9469(5) 0.8877(4) 0.4427(2) 0.0388(14) Uani 1 1 d .
H54 H 0.9914 0.9059 0.4143 0.047 Uiso 1 1 calc R
C55 C 0.9854(5) 0.8472(4) 0.4863(3) 0.0386(14) Uani 1 1 d .
H55 H 1.0558 0.8394 0.4874 0.046 Uiso 1 1 calc R
C56 C 0.9176(4) 0.8174(4) 0.5292(2) 0.0316(12) Uani 1 1 d .
C57 C 0.6634(5) 0.8943(5) 0.4806(3) 0.0473(16) Uani 1 1 d .
H57 H 0.6224 0.8598 0.5086 0.057 Uiso 1 1 calc R
C58 C 0.6843(6) 1.0060(6) 0.5009(4) 0.064(2) Uani 1 1 d .
H58A H 0.7207 1.0291 0.5417 0.096 Uiso 1 1 calc R
H58B H 0.6129 1.0164 0.4967 0.096 Uiso 1 1 calc R
H58C H 0.7325 1.0428 0.4772 0.096 Uiso 1 1 calc R
C59 C 0.5870(7) 0.8525(7) 0.4198(4) 0.078(3) Uani 1 1 d .
H59A H 0.6260 0.8838 0.3911 0.118 Uiso 1 1 calc R
H59B H 0.5179 0.8665 0.4213 0.118 Uiso 1 1 calc R
H59C H 0.5690 0.7811 0.4087 0.118 Uiso 1 1 calc R
C60 C 0.9618(5) 0.7767(5) 0.5785(3) 0.0401(14) Uani 1 1 d .
H60 H 0.9003 0.7555 0.6011 0.048 Uiso 1 1 calc R
C61 C 0.9876(7) 0.6828(6) 0.5526(3) 0.0607(19) Uani 1 1 d .
H61A H 1.0465 0.7005 0.5292 0.091 Uiso 1 1 calc R
H61B H 0.9200 0.6330 0.5281 0.091 Uiso 1 1 calc R
H61C H 1.0125 0.6563 0.5842 0.091 Uiso 1 1 calc R
C62 C 1.0607(6) 0.8540(6) 0.6203(3) 0.0598(19) Uani 1 1 d .
H62A H 1.1234 0.8757 0.5998 0.090 Uiso 1 1 calc R
H62B H 1.0825 0.8258 0.6519 0.090 Uiso 1 1 calc R
H62C H 1.0403 0.9104 0.6364 0.090 Uiso 1 1 calc R
N1 N 0.8469(3) 0.2441(3) 0.85824(17) 0.0235(9) Uani 1 1 d .
N2 N 0.7468(3) 0.2108(3) 0.93494(17) 0.0242(9) Uani 1 1 d .
N3 N 0.6360(3) 0.7600(3) 0.64071(17) 0.0242(9) Uani 1 1 d .
N4 N 0.7391(3) 0.7958(3) 0.56496(17) 0.0240(9) Uani 1 1 d .
I1 I 0.64583(3) 0.02961(3) 0.820552(15) 0.03562(11) Uani 1 1 d .
I2 I 0.82476(3) 0.98183(3) 0.675445(16) 0.04229(12) Uani 1 1 d .
I3 I 0.08371(5) 0.44265(4) 0.60957(2) 0.06281(15) Uani 1 1 d .
I4 I 0.09521(4) 0.57825(3) 0.716132(18) 0.04757(13) Uani 1 1 d .
I5 I 0.12377(5) 0.72691(4) 0.82909(2) 0.06247(15) Uani 1 1 d .
I6 I 0.22500(4) 0.92767(4) 0.786711(17) 0.05192(14) Uani 1 1 d .
I7 I 0.31272(5) 1.09857(4) 0.74315(2) 0.06506(16) Uani 1 1 d .
B1 B 0.7545(5) 0.1699(4) 0.8752(2) 0.0269(12) Uani 1 1 d .
B2 B 0.7255(5) 0.8368(4) 0.6238(2) 0.0257(12) Uani 1 1 d .

loop_
_atom_site_aniso_label
_atom_site_aniso_U_11
_atom_site_aniso_U_22
_atom_site_aniso_U_33
_atom_site_aniso_U_23
_atom_site_aniso_U_13
_atom_site_aniso_U_12
C1 0.025(3) 0.021(2) 0.025(2) 0.006(2) 0.008(2) 0.007(2)
C2 0.032(3) 0.021(3) 0.025(2) 0.003(2) 0.008(2) 0.006(2)
C3 0.033(3) 0.020(2) 0.025(2) 0.0075(19) 0.010(2) 0.014(2)
C4 0.026(3) 0.020(2) 0.028(2) 0.006(2) 0.009(2) 0.007(2)
C5 0.033(3) 0.020(2) 0.025(2) 0.007(2) 0.012(2) 0.010(2)
C6 0.026(3) 0.023(3) 0.029(2) 0.008(2) 0.013(2) 0.007(2)
C7 0.028(3) 0.028(3) 0.025(2) 0.002(2) 0.010(2) 0.008(2)
C8 0.030(3) 0.019(2) 0.022(2) -0.0012(19) 0.013(2) 0.000(2)
C9 0.034(3) 0.029(3) 0.029(3) 0.003(2) 0.010(2) 0.006(2)
C10 0.039(3) 0.042(3) 0.038(3) 0.000(3) 0.018(3) 0.015(3)
C11 0.059(4) 0.033(3) 0.037(3) 0.002(3) 0.026(3) 0.012(3)
C12 0.054(4) 0.028(3) 0.028(3) 0.006(2) 0.008(3) 0.006(3)
C13 0.043(3) 0.019(3) 0.029(3) 0.005(2) 0.002(2) 0.004(2)
C14 0.038(3) 0.052(4) 0.038(3) 0.008(3) 0.011(3) 0.025(3)
C15 0.077(5) 0.054(5) 0.064(5) 0.021(4) 0.010(4) 0.034(4)
C16 0.052(4) 0.089(6) 0.058(4) 0.012(4) 0.011(4) 0.027(4)
C17 0.046(3) 0.035(3) 0.034(3) 0.011(2) 0.009(3) 0.018(3)
C18 0.067(5) 0.048(5) 0.127(8) 0.021(5) 0.017(5) 0.030(4)
C19 0.045(4) 0.079(6) 0.056(4) 0.007(4) -0.006(3) 0.015(4)
C20 0.024(2) 0.022(2) 0.018(2) -0.0001(19) 0.0047(19) 0.002(2)
C21 0.026(3) 0.027(3) 0.024(2) 0.001(2) 0.001(2) 0.002(2)
C22 0.033(3) 0.032(3) 0.029(3) 0.010(2) 0.004(2) 0.001(2)
C23 0.040(3) 0.038(3) 0.029(3) 0.001(2) 0.011(2) -0.002(3)
C24 0.025(3) 0.046(4) 0.034(3) -0.004(3) 0.008(2) 0.000(3)
C25 0.023(3) 0.029(3) 0.033(3) 0.000(2) 0.006(2) 0.003(2)
C26 0.033(3) 0.033(3) 0.040(3) 0.007(2) 0.005(2) 0.010(2)
C27 0.052(4) 0.041(4) 0.099(6) 0.014(4) 0.018(4) 0.022(3)
C28 0.041(4) 0.074(6) 0.086(6) -0.021(4) -0.007(4) 0.022(4)
C29 0.034(3) 0.034(3) 0.049(3) 0.003(3) 0.012(3) 0.014(3)
C30 0.093(6) 0.070(6) 0.065(5) -0.001(4) 0.011(4) 0.050(5)
C31 0.070(5) 0.061(5) 0.060(4) 0.005(4) -0.014(4) 0.030(4)
C32 0.027(3) 0.022(3) 0.026(2) 0.003(2) 0.008(2) 0.004(2)
C33 0.035(3) 0.017(2) 0.027(2) -0.001(2) 0.011(2) -0.003(2)
C34 0.027(3) 0.025(3) 0.033(3) 0.007(2) 0.014(2) 0.002(2)
C35 0.029(3) 0.025(3) 0.027(2) 0.006(2) 0.014(2) 0.002(2)
C36 0.024(3) 0.017(2) 0.029(2) -0.001(2) 0.011(2) -0.005(2)
C37 0.035(3) 0.022(3) 0.026(2) 0.002(2) 0.009(2) -0.002(2)
C38 0.027(3) 0.022(3) 0.025(2) 0.003(2) 0.006(2) 0.005(2)
C39 0.030(3) 0.018(2) 0.021(2) 0.0009(19) 0.009(2) 0.004(2)
C40 0.043(3) 0.020(3) 0.033(3) 0.003(2) 0.005(2) 0.011(2)
C41 0.052(4) 0.033(3) 0.025(3) 0.011(2) 0.005(3) 0.004(3)
C42 0.053(4) 0.036(3) 0.029(3) 0.005(2) 0.020(3) 0.011(3)
C43 0.032(3) 0.036(3) 0.045(3) 0.005(3) 0.019(3) 0.014(3)
C44 0.035(3) 0.020(3) 0.030(3) 0.005(2) 0.007(2) 0.002(2)
C45 0.053(4) 0.046(4) 0.043(3) 0.016(3) 0.013(3) 0.026(3)
C46 0.072(5) 0.050(4) 0.086(6) 0.009(4) 0.013(4) 0.036(4)
C47 0.083(6) 0.057(5) 0.099(7) -0.009(5) -0.027(5) 0.040(5)
C48 0.037(3) 0.041(3) 0.041(3) 0.010(3) 0.010(3) 0.019(3)
C49 0.101(7) 0.056(5) 0.071(5) 0.028(4) -0.009(5) 0.024(5)
C50 0.034(4) 0.094(6) 0.063(5) 0.026(4) 0.004(3) 0.018(4)
C51 0.022(2) 0.017(2) 0.025(2) 0.0026(19) 0.007(2) -0.0058(19)
C52 0.033(3) 0.030(3) 0.033(3) 0.011(2) 0.009(2) 0.001(2)
C53 0.044(3) 0.033(3) 0.031(3) 0.009(2) 0.008(3) 0.002(3)
C54 0.043(3) 0.034(3) 0.033(3) 0.007(2) 0.022(3) 0.001(3)
C55 0.031(3) 0.036(3) 0.043(3) 0.008(3) 0.017(3) 0.003(3)
C56 0.029(3) 0.029(3) 0.034(3) 0.005(2) 0.008(2) 0.007(2)
C57 0.040(3) 0.054(4) 0.054(4) 0.030(3) 0.014(3) 0.013(3)
C58 0.053(4) 0.063(5) 0.083(5) 0.008(4) 0.004(4) 0.036(4)
C59 0.049(4) 0.093(7) 0.077(5) 0.019(5) -0.018(4) 0.012(4)
C60 0.037(3) 0.053(4) 0.041(3) 0.021(3) 0.011(3) 0.024(3)
C61 0.071(5) 0.049(4) 0.058(4) 0.007(3) -0.006(4) 0.025(4)
C62 0.060(4) 0.066(5) 0.052(4) 0.000(4) -0.009(3) 0.033(4)
N1 0.027(2) 0.020(2) 0.0230(19) 0.0035(16) 0.0059(17) 0.0085(17)
N2 0.024(2) 0.018(2) 0.0244(19) 0.0006(16) 0.0090(17) 0.0000(17)
N3 0.029(2) 0.019(2) 0.0202(19) 0.0019(16) 0.0063(17) 0.0037(17)
N4 0.025(2) 0.018(2) 0.025(2) 0.0039(16) 0.0040(17) 0.0028(17)
I1 0.0383(2) 0.02562(19) 0.02986(18) -0.00257(14) 0.00882(15) -0.00188(15)
I2 0.0502(2) 0.02323(19) 0.0381(2) -0.00532(15) 0.01800(18) -0.00357(17)
I3 0.0753(3) 0.0572(3) 0.0564(3) 0.0103(2) 0.0255(3) 0.0213(3)
I4 0.0430(2) 0.0500(3) 0.0508(2) 0.0165(2) 0.01402(19) 0.0135(2)
I5 0.0830(4) 0.0656(3) 0.0442(2) 0.0106(2) 0.0055(2) 0.0359(3)
I6 0.0632(3) 0.0704(3) 0.0333(2) 0.0040(2) 0.00667(19) 0.0428(2)
I7 0.0798(4) 0.0776(4) 0.0527(3) 0.0166(3) 0.0222(3) 0.0432(3)
B1 0.024(3) 0.020(3) 0.027(3) -0.001(2) 0.002(2) 0.000(2)
B2 0.024(3) 0.018(3) 0.027(3) -0.001(2) 0.004(2) 0.001(2)

loop_
_atom_type_symbol
_atom_type_description
_atom_type_scat_dispersion_real
_atom_type_scat_dispersion_imag
_atom_type_scat_source
C C 0.0033 0.0016 'International Tables Vol C Tables 4.2.6.8 and 6.1.1.4'
H H 0.0000 0.0000 'International Tables Vol C Tables 4.2.6.8 and 6.1.1.4'
C C 0.0033 0.0016 'International Tables Vol C Tables 4.2.6.8 and 6.1.1.4'
N N 0.0061 0.0033 'International Tables Vol C Tables 4.2.6.8 and 6.1.1.4'
I I -0.4742 1.8119 'International Tables Vol C Tables 4.2.6.8 and 6.1.1.4'
B B 0.0013 0.0007 'International Tables Vol C Tables 4.2.6.8 and 6.1.1.4'
Cl Cl 0.1484 0.1585 'International Tables Vol C Tables 4.2.6.8 and 6.1.1.4'

loop_
_geom_angle_atom_site_label_1
_geom_angle_atom_site_label_2
_geom_angle_atom_site_label_3
_geom_angle
_geom_angle_site_symmetry_1
_geom_angle_site_symmetry_3
N1 C1 C5 109.3(4) . .
N1 C1 C2 139.7(4) . .
C5 C1 C2 111.0(4) . .
C7 C2 C1 141.7(5) 2_767 .
C7 C2 C3 116.4(4) 2_767 .
C1 C2 C3 101.9(4) . .
C3 C3 C4 122.3(6) 2_767 .
C3 C3 C2 122.7(6) 2_767 .
C4 C3 C2 115.0(4) . .
C6 C4 C3 116.9(4) . .
C6 C4 C5 140.9(5) . .
C3 C4 C5 102.2(4) . .
N2 C5 C1 110.3(4) . .
N2 C5 C4 139.9(4) . .
C1 C5 C4 109.9(4) . .
C4 C6 C7 121.2(4) . .
C4 C6 H6 119.4 . .
C7 C6 H6 119.4 . .
C2 C7 C6 120.4(4) 2_767 .
C2 C7 H7 119.8 2_767 .
C6 C7 H7 119.8 . .
C9 C8 C13 122.9(5) . .
C9 C8 N1 119.0(5) . .
C13 C8 N1 117.9(5) . .
C8 C9 C10 117.4(5) . .
C8 C9 C14 122.1(5) . .
C10 C9 C14 120.4(5) . .
C11 C10 C9 121.2(6) . .
C11 C10 H10 119.4 . .
C9 C10 H10 119.4 . .
C12 C11 C10 120.2(5) . .
C12 C11 H11 119.9 . .
C10 C11 H11 119.9 . .
C11 C12 C13 122.7(6) . .
C11 C12 H12 118.6 . .
C13 C12 H12 118.6 . .
C12 C13 C8 115.6(5) . .
C12 C13 C17 122.6(5) . .
C8 C13 C17 121.8(5) . .
C15 C14 C9 109.3(5) . .
C15 C14 C16 110.3(6) . .
C9 C14 C16 113.3(5) . .
C15 C14 H14 107.9 . .
C9 C14 H14 107.9 . .
C16 C14 H14 107.9 . .
C14 C15 H15A 109.5 . .
C14 C15 H15B 109.5 . .
H15A C15 H15B 109.5 . .
C14 C15 H15C 109.5 . .
H15A C15 H15C 109.5 . .
H15B C15 H15C 109.5 . .
C14 C16 H16A 109.5 . .
C14 C16 H16B 109.5 . .
H16A C16 H16B 109.5 . .
C14 C16 H16C 109.5 . .
H16A C16 H16C 109.5 . .
H16B C16 H16C 109.5 . .
C18 C17 C19 109.8(6) . .
C18 C17 C13 111.0(5) . .
C19 C17 C13 112.5(5) . .
C18 C17 H17 107.8 . .
C19 C17 H17 107.8 . .
C13 C17 H17 107.8 . .
C17 C18 H18A 109.5 . .
C17 C18 H18B 109.5 . .
H18A C18 H18B 109.5 . .
C17 C18 H18C 109.5 . .
H18A C18 H18C 109.5 . .
H18B C18 H18C 109.5 . .
C17 C19 H19A 109.5 . .
C17 C19 H19B 109.5 . .
H19A C19 H19B 109.5 . .
C17 C19 H19C 109.5 . .
H19A C19 H19C 109.5 . .
H19B C19 H19C 109.5 . .
C25 C20 C21 123.6(5) . .
C25 C20 N2 119.1(5) . .
C21 C20 N2 117.1(5) . .
C20 C21 C22 116.7(5) . .
C20 C21 C26 122.6(4) . .
C22 C21 C26 120.5(5) . .
C23 C22 C21 121.3(6) . .
C23 C22 H22 119.3 . .
C21 C22 H22 119.3 . .
C22 C23 C24 119.9(5) . .
C22 C23 H23 120.1 . .
C24 C23 H23 120.1 . .
C23 C24 C25 121.4(6) . .
C23 C24 H24 119.3 . .
C25 C24 H24 119.3 . .
C20 C25 C24 117.1(5) . .
C20 C25 C29 121.4(5) . .
C24 C25 C29 121.5(5) . .
C27 C26 C21 113.0(5) . .
C27 C26 C28 109.6(6) . .
C21 C26 C28 111.8(5) . .
C27 C26 H26 107.4 . .
C21 C26 H26 107.4 . .
C28 C26 H26 107.4 . .
C26 C27 H27A 109.5 . .
C26 C27 H27B 109.5 . .
H27A C27 H27B 109.5 . .
C26 C27 H27C 109.5 . .
H27A C27 H27C 109.5 . .
H27B C27 H27C 109.5 . .
C26 C28 H28A 109.5 . .
C26 C28 H28B 109.5 . .
H28A C28 H28B 109.5 . .
C26 C28 H28C 109.5 . .
H28A C28 H28C 109.5 . .
H28B C28 H28C 109.5 . .
C30 C29 C25 113.9(6) . .
C30 C29 C31 109.7(6) . .
C25 C29 C31 108.9(5) . .
C30 C29 H29 108.1 . .
C25 C29 H29 108.1 . .
C31 C29 H29 108.1 . .
C29 C30 H30A 109.5 . .
C29 C30 H30B 109.5 . .
H30A C30 H30B 109.5 . .
C29 C30 H30C 109.5 . .
H30A C30 H30C 109.5 . .
H30B C30 H30C 109.5 . .
C29 C31 H31A 109.5 . .
C29 C31 H31B 109.5 . .
H31A C31 H31B 109.5 . .
C29 C31 H31C 109.5 . .
H31A C31 H31C 109.5 . .
H31B C31 H31C 109.5 . .
N3 C32 C38 109.4(4) . .
N3 C32 C33 140.3(4) . .
C38 C32 C33 110.3(4) . .
C34 C33 C37 116.6(4) . .
C34 C33 C32 141.5(5) . .
C37 C33 C32 101.9(4) . .
C33 C34 C35 121.0(5) . 2_666
C33 C34 H34 119.5 . .
C35 C34 H34 119.5 2_666 .
C36 C35 C34 120.2(4) . 2_666
C36 C35 H35 119.9 . .
C34 C35 H35 119.9 2_666 .
C35 C36 C37 117.3(4) . .
C35 C36 C38 140.9(4) . .
C37 C36 C38 101.8(4) . .
C37 C37 C36 122.4(6) 2_666 .
C37 C37 C33 122.5(6) 2_666 .
C36 C37 C33 115.1(4) . .
N4 C38 C32 110.2(4) . .
N4 C38 C36 138.9(4) . .
C32 C38 C36 110.9(4) . .
C44 C39 C40 122.5(5) . .
C44 C39 N3 118.6(4) . .
C40 C39 N3 118.9(5) . .
C41 C40 C39 117.6(5) . .
C41 C40 C45 120.1(5) . .
C39 C40 C45 122.3(5) . .
C42 C41 C40 121.4(5) . .
C42 C41 H41 119.3 . .
C40 C41 H41 119.3 . .
C41 C42 C43 119.5(5) . .
C41 C42 H42 120.3 . .
C43 C42 H42 120.3 . .
C44 C43 C42 121.6(6) . .
C44 C43 H43 119.2 . .
C42 C43 H43 119.2 . .
C43 C44 C39 117.4(5) . .
C43 C44 C48 120.3(5) . .
C39 C44 C48 122.2(5) . .
C46 C45 C47 111.7(6) . .
C46 C45 C40 112.1(6) . .
C47 C45 C40 111.4(6) . .
C46 C45 H45 107.1 . .
C47 C45 H45 107.1 . .
C40 C45 H45 107.1 . .
C45 C46 H46A 109.5 . .
C45 C46 H46B 109.5 . .
H46A C46 H46B 109.5 . .
C45 C46 H46C 109.5 . .
H46A C46 H46C 109.5 . .
H46B C46 H46C 109.5 . .
C45 C47 H47A 109.5 . .
C45 C47 H47B 109.5 . .
H47A C47 H47B 109.5 . .
C45 C47 H47C 109.5 . .
H47A C47 H47C 109.5 . .
H47B C47 H47C 109.5 . .
C50 C48 C44 113.4(5) . .
C50 C48 C49 109.7(6) . .
C44 C48 C49 109.1(5) . .
C50 C48 H48 108.1 . .
C44 C48 H48 108.1 . .
C49 C48 H48 108.1 . .
C48 C49 H49A 109.5 . .
C48 C49 H49B 109.5 . .
H49A C49 H49B 109.5 . .
C48 C49 H49C 109.5 . .
H49A C49 H49C 109.5 . .
H49B C49 H49C 109.5 . .
C48 C50 H50A 109.5 . .
C48 C50 H50B 109.5 . .
H50A C50 H50B 109.5 . .
C48 C50 H50C 109.5 . .
H50A C50 H50C 109.5 . .
H50B C50 H50C 109.5 . .
C56 C51 C52 124.3(5) . .
C56 C51 N4 118.2(5) . .
C52 C51 N4 117.4(5) . .
C53 C52 C51 116.2(5) . .
C53 C52 C57 121.7(5) . .
C51 C52 C57 122.1(5) . .
C54 C53 C52 121.5(6) . .
C54 C53 H53 119.3 . .
C52 C53 H53 119.3 . .
C53 C54 C55 121.5(5) . .
C53 C54 H54 119.3 . .
C55 C54 H54 119.3 . .
C54 C55 C56 119.9(6) . .
C54 C55 H55 120.0 . .
C56 C55 H55 120.0 . .
C51 C56 C55 116.5(5) . .
C51 C56 C60 123.4(5) . .
C55 C56 C60 120.0(5) . .
C58 C57 C52 111.2(5) . .
C58 C57 C59 109.9(6) . .
C52 C57 C59 112.6(6) . .
C58 C57 H57 107.7 . .
C52 C57 H57 107.7 . .
C59 C57 H57 107.7 . .
C57 C58 H58A 109.5 . .
C57 C58 H58B 109.5 . .
H58A C58 H58B 109.5 . .
C57 C58 H58C 109.5 . .
H58A C58 H58C 109.5 . .
H58B C58 H58C 109.5 . .
C57 C59 H59A 109.5 . .
C57 C59 H59B 109.5 . .
H59A C59 H59B 109.5 . .
C57 C59 H59C 109.5 . .
H59A C59 H59C 109.5 . .
H59B C59 H59C 109.5 . .
C62 C60 C56 112.6(6) . .
C62 C60 C61 112.2(6) . .
C56 C60 C61 110.3(5) . .
C62 C60 H60 107.1 . .
C56 C60 H60 107.1 . .
C61 C60 H60 107.1 . .
C60 C61 H61A 109.5 . .
C60 C61 H61B 109.5 . .
H61A C61 H61B 109.5 . .
C60 C61 H61C 109.5 . .
H61A C61 H61C 109.5 . .
H61B C61 H61C 109.5 . .
C60 C62 H62A 109.5 . .
C60 C62 H62B 109.5 . .
H62A C62 H62B 109.5 . .
C60 C62 H62C 109.5 . .
H62A C62 H62C 109.5 . .
H62B C62 H62C 109.5 . .
C1 N1 B1 106.5(4) . .
C1 N1 C8 120.7(4) . .
B1 N1 C8 132.0(4) . .
C5 N2 B1 106.5(4) . .
C5 N2 C20 120.2(4) . .
B1 N2 C20 132.6(4) . .
C32 N3 B2 106.6(4) . .
C32 N3 C39 121.2(4) . .
B2 N3 C39 131.9(4) . .
C38 N4 B2 106.2(4) . .
C38 N4 C51 119.0(4) . .
B2 N4 C51 134.8(4) . .
I3 I4 I5 176.28(2) . .
I4 I5 I6 99.47(3) . .
I7 I6 I5 176.88(2) . .
N2 B1 N1 107.4(4) . .
N2 B1 I1 126.5(4) . .
N1 B1 I1 126.1(4) . .
N3 B2 N4 107.6(4) . .
N3 B2 I2 127.2(4) . .
N4 B2 I2 125.1(4) . .

loop_
_geom_bond_atom_site_label_1
_geom_bond_atom_site_label_2
_geom_bond_distance
_geom_bond_site_symmetry_2
C1 N1 1.370(6) .
C1 C5 1.399(7) .
C1 C2 1.436(7) .
C2 C7 1.400(7) 2_767
C2 C3 1.437(7) .
C3 C3 1.329(10) 2_767
C3 C4 1.419(7) .
C4 C6 1.395(7) .
C4 C5 1.455(7) .
C5 N2 1.362(6) .
C6 C7 1.432(7) .
C6 H6 0.9300 .
C7 C2 1.400(7) 2_767
C7 H7 0.9300 .
C8 C9 1.375(8) .
C8 C13 1.424(7) .
C8 N1 1.450(6) .
C9 C10 1.394(8) .
C9 C14 1.525(8) .
C10 C11 1.372(9) .
C10 H10 0.9300 .
C11 C12 1.349(9) .
C11 H11 0.9300 .
C12 C13 1.389(8) .
C12 H12 0.9300 .
C13 C17 1.518(9) .
C14 C15 1.513(10) .
C14 C16 1.541(9) .
C14 H14 0.9800 .
C15 H15A 0.9600 .
C15 H15B 0.9600 .
C15 H15C 0.9600 .
C16 H16A 0.9600 .
C16 H16B 0.9600 .
C16 H16C 0.9600 .
C17 C18 1.505(10) .
C17 C19 1.508(9) .
C17 H17 0.9800 .
C18 H18A 0.9600 .
C18 H18B 0.9600 .
C18 H18C 0.9600 .
C19 H19A 0.9600 .
C19 H19B 0.9600 .
C19 H19C 0.9600 .
C20 C25 1.383(8) .
C20 C21 1.391(8) .
C20 N2 1.466(6) .
C21 C22 1.397(7) .
C21 C26 1.529(8) .
C22 C23 1.373(9) .
C22 H22 0.9300 .
C23 C24 1.380(9) .
C23 H23 0.9300 .
C24 C25 1.388(8) .
C24 H24 0.9300 .
C25 C29 1.537(9) .
C26 C27 1.521(9) .
C26 C28 1.539(9) .
C26 H26 0.9800 .
C27 H27A 0.9600 .
C27 H27B 0.9600 .
C27 H27C 0.9600 .
C28 H28A 0.9600 .
C28 H28B 0.9600 .
C28 H28C 0.9600 .
C29 C30 1.520(10) .
C29 C31 1.541(9) .
C29 H29 0.9800 .
C30 H30A 0.9600 .
C30 H30B 0.9600 .
C30 H30C 0.9600 .
C31 H31A 0.9600 .
C31 H31B 0.9600 .
C31 H31C 0.9600 .
C32 N3 1.379(6) .
C32 C38 1.399(7) .
C32 C33 1.446(7) .
C33 C34 1.388(7) .
C33 C37 1.436(7) .
C34 C35 1.439(7) 2_666
C34 H34 0.9300 .
C35 C36 1.385(7) .
C35 C34 1.439(7) 2_666
C35 H35 0.9300 .
C36 C37 1.428(7) .
C36 C38 1.446(7) .
C37 C37 1.313(10) 2_666
C38 N4 1.378(6) .
C39 C44 1.390(8) .
C39 C40 1.407(7) .
C39 N3 1.445(6) .
C40 C41 1.385(8) .
C40 C45 1.528(9) .
C41 C42 1.379(9) .
C41 H41 0.9300 .
C42 C43 1.390(9) .
C42 H42 0.9300 .
C43 C44 1.387(8) .
C43 H43 0.9300 .
C44 C48 1.518(8) .
C45 C46 1.488(10) .
C45 C47 1.527(10) .
C45 H45 0.9800 .
C46 H46A 0.9600 .
C46 H46B 0.9600 .
C46 H46C 0.9600 .
C47 H47A 0.9600 .
C47 H47B 0.9600 .
C47 H47C 0.9600 .
C48 C50 1.508(9) .
C48 C49 1.521(10) .
C48 H48 0.9800 .
C49 H49A 0.9600 .
C49 H49B 0.9600 .
C49 H49C 0.9600 .
C50 H50A 0.9600 .
C50 H50B 0.9600 .
C50 H50C 0.9600 .
C51 C56 1.381(8) .
C51 C52 1.407(8) .
C51 N4 1.446(6) .
C52 C53 1.388(8) .
C52 C57 1.523(9) .
C53 C54 1.362(9) .
C53 H53 0.9300 .
C54 C55 1.381(9) .
C54 H54 0.9300 .
C55 C56 1.418(8) .
C55 H55 0.9300 .
C56 C60 1.517(8) .
C57 C58 1.522(10) .
C57 C59 1.528(10) .
C57 H57 0.9800 .
C58 H58A 0.9600 .
C58 H58B 0.9600 .
C58 H58C 0.9600 .
C59 H59A 0.9600 .
C59 H59B 0.9600 .
C59 H59C 0.9600 .
C60 C62 1.483(9) .
C60 C61 1.533(10) .
C60 H60 0.9800 .
C61 H61A 0.9600 .
C61 H61B 0.9600 .
C61 H61C 0.9600 .
C62 H62A 0.9600 .
C62 H62B 0.9600 .
C62 H62C 0.9600 .
N1 B1 1.446(7) .
N2 B1 1.439(7) .
N3 B2 1.444(7) .
N4 B2 1.445(7) .
I1 B1 2.122(6) .
I2 B2 2.115(6) .
I3 I4 2.8347(8) .
I4 I5 2.9929(9) .
I5 I6 3.1404(11) .
I6 I7 2.7710(11) .

loop_
_geom_torsion_atom_site_label_1
_geom_torsion_atom_site_label_2
_geom_torsion_atom_site_label_3
_geom_torsion_atom_site_label_4
_geom_torsion
_geom_torsion_site_symmetry_1
_geom_torsion_site_symmetry_4
N1 C1 C2 C7 -0.5(13) . 2_767
C5 C1 C2 C7 179.7(7) . 2_767
N1 C1 C2 C3 179.2(6) . .
C5 C1 C2 C3 -0.6(6) . .
C7 C2 C3 C3 -0.5(9) 2_767 2_767
C1 C2 C3 C3 179.7(7) . 2_767
C7 C2 C3 C4 -179.8(5) 2_767 .
C1 C2 C3 C4 0.4(6) . .
C3 C3 C4 C6 1.6(9) 2_767 .
C2 C3 C4 C6 -179.1(5) . .
C3 C3 C4 C5 -179.4(7) 2_767 .
C2 C3 C4 C5 -0.1(6) . .
N1 C1 C5 N2 1.4(6) . .
C2 C1 C5 N2 -178.8(4) . .
N1 C1 C5 C4 -179.3(4) . .
C2 C1 C5 C4 0.5(6) . .
C6 C4 C5 N2 -2.7(13) . .
C3 C4 C5 N2 178.7(7) . .
C6 C4 C5 C1 178.3(7) . .
C3 C4 C5 C1 -0.3(6) . .
C3 C4 C6 C7 -2.3(8) . .
C5 C4 C6 C7 179.3(6) . .
C4 C6 C7 C2 2.2(8) . 2_767
C13 C8 C9 C10 -1.2(8) . .
N1 C8 C9 C10 -176.7(5) . .
C13 C8 C9 C14 -177.1(5) . .
N1 C8 C9 C14 7.4(8) . .
C8 C9 C10 C11 2.0(9) . .
C14 C9 C10 C11 178.0(6) . .
C9 C10 C11 C12 -1.6(9) . .
C10 C11 C12 C13 0.4(9) . .
C11 C12 C13 C8 0.4(8) . .
C11 C12 C13 C17 178.5(5) . .
C9 C8 C13 C12 0.1(7) . .
N1 C8 C13 C12 175.6(4) . .
C9 C8 C13 C17 -178.1(5) . .
N1 C8 C13 C17 -2.6(7) . .
C8 C9 C14 C15 93.5(7) . .
C10 C9 C14 C15 -82.3(7) . .
C8 C9 C14 C16 -143.0(6) . .
C10 C9 C14 C16 41.2(8) . .
C12 C13 C17 C18 -67.2(8) . .
C8 C13 C17 C18 110.9(7) . .
C12 C13 C17 C19 56.3(7) . .
C8 C13 C17 C19 -125.7(6) . .
C25 C20 C21 C22 -2.1(7) . .
N2 C20 C21 C22 174.2(4) . .
C25 C20 C21 C26 -177.0(5) . .
N2 C20 C21 C26 -0.7(7) . .
C20 C21 C22 C23 1.1(8) . .
C26 C21 C22 C23 176.1(5) . .
C21 C22 C23 C24 -0.3(8) . .
C22 C23 C24 C25 0.3(8) . .
C21 C20 C25 C24 2.2(8) . .
N2 C20 C25 C24 -174.0(4) . .
C21 C20 C25 C29 -176.7(5) . .
N2 C20 C25 C29 7.1(7) . .
C23 C24 C25 C20 -1.2(8) . .
C23 C24 C25 C29 177.7(5) . .
C20 C21 C26 C27 -132.6(6) . .
C22 C21 C26 C27 52.8(7) . .
C20 C21 C26 C28 103.2(7) . .
C22 C21 C26 C28 -71.4(7) . .
C20 C25 C29 C30 -154.3(6) . .
C24 C25 C29 C30 26.8(8) . .
C20 C25 C29 C31 82.9(7) . .
C24 C25 C29 C31 -95.9(7) . .
N3 C32 C33 C34 1.6(14) . .
C38 C32 C33 C34 -178.8(8) . .
N3 C32 C33 C37 -179.7(7) . .
C38 C32 C33 C37 -0.1(6) . .
C37 C33 C34 C35 1.1(9) . 2_666
C32 C33 C34 C35 179.7(7) . 2_666
C34 C35 C36 C37 1.6(8) 2_666 .
C34 C35 C36 C38 178.2(7) 2_666 .
C35 C36 C37 C37 -1.8(11) . 2_666
C38 C36 C37 C37 -179.6(8) . 2_666
C35 C36 C37 C33 178.7(5) . .
C38 C36 C37 C33 0.9(7) . .
C34 C33 C37 C37 -0.9(11) . 2_666
C32 C33 C37 C37 180.0(8) . 2_666
C34 C33 C37 C36 178.6(5) . .
C32 C33 C37 C36 -0.5(7) . .
N3 C32 C38 N4 -0.7(6) . .
C33 C32 C38 N4 179.6(5) . .
N3 C32 C38 C36 -179.6(5) . .
C33 C32 C38 C36 0.6(7) . .
C35 C36 C38 N4 3.7(14) . .
C37 C36 C38 N4 -179.3(7) . .
C35 C36 C38 C32 -177.8(7) . .
C37 C36 C38 C32 -0.9(6) . .
C44 C39 C40 C41 2.6(8) . .
N3 C39 C40 C41 -175.7(5) . .
C44 C39 C40 C45 -179.3(5) . .
N3 C39 C40 C45 2.5(7) . .
C39 C40 C41 C42 -0.2(8) . .
C45 C40 C41 C42 -178.4(5) . .
C40 C41 C42 C43 -1.4(9) . .
C41 C42 C43 C44 0.6(9) . .
C42 C43 C44 C39 1.6(8) . .
C42 C43 C44 C48 -177.7(5) . .
C40 C39 C44 C43 -3.3(8) . .
N3 C39 C44 C43 175.0(5) . .
C40 C39 C44 C48 176.0(5) . .
N3 C39 C44 C48 -5.7(7) . .
C41 C40 C45 C46 72.1(7) . .
C39 C40 C45 C46 -106.0(7) . .
C41 C40 C45 C47 -54.0(8) . .
C39 C40 C45 C47 127.9(6) . .
C43 C44 C48 C50 -36.1(8) . .
C39 C44 C48 C50 144.7(6) . .
C43 C44 C48 C49 86.6(7) . .
C39 C44 C48 C49 -92.7(7) . .
C56 C51 C52 C53 1.5(8) . .
N4 C51 C52 C53 -174.7(5) . .
C56 C51 C52 C57 -177.1(5) . .
N4 C51 C52 C57 6.7(8) . .
C51 C52 C53 C54 -0.8(8) . .
C57 C52 C53 C54 177.8(6) . .
C52 C53 C54 C55 -0.5(9) . .
C53 C54 C55 C56 1.2(9) . .
C52 C51 C56 C55 -0.9(8) . .
N4 C51 C56 C55 175.3(5) . .
C52 C51 C56 C60 176.1(5) . .
N4 C51 C56 C60 -7.8(8) . .
C54 C55 C56 C51 -0.5(8) . .
C54 C55 C56 C60 -177.6(5) . .
C53 C52 C57 C58 -71.8(8) . .
C51 C52 C57 C58 106.7(7) . .
C53 C52 C57 C59 52.0(8) . .
C51 C52 C57 C59 -129.6(6) . .
C51 C56 C60 C62 -109.7(6) . .
C55 C56 C60 C62 67.1(7) . .
C51 C56 C60 C61 124.1(6) . .
C55 C56 C60 C61 -59.1(7) . .
C5 C1 N1 B1 -1.3(6) . .
C2 C1 N1 B1 178.9(7) . .
C5 C1 N1 C8 -172.4(4) . .
C2 C1 N1 C8 7.8(10) . .
C9 C8 N1 C1 71.6(6) . .
C13 C8 N1 C1 -104.1(6) . .
C9 C8 N1 B1 -96.9(7) . .
C13 C8 N1 B1 87.4(7) . .
C1 C5 N2 B1 -0.8(6) . .
C4 C5 N2 B1 -179.8(7) . .
C1 C5 N2 C20 171.4(5) . .
C4 C5 N2 C20 -7.6(10) . .
C25 C20 N2 C5 75.3(6) . .
C21 C20 N2 C5 -101.1(6) . .
C25 C20 N2 B1 -114.8(6) . .
C21 C20 N2 B1 68.7(7) . .
C38 C32 N3 B2 1.6(6) . .
C33 C32 N3 B2 -178.8(7) . .
C38 C32 N3 C39 176.3(5) . .
C33 C32 N3 C39 -4.1(10) . .
C44 C39 N3 C32 -74.9(6) . .
C40 C39 N3 C32 103.4(6) . .
C44 C39 N3 B2 98.3(7) . .
C40 C39 N3 B2 -83.4(7) . .
C32 C38 N4 B2 -0.5(6) . .
C36 C38 N4 B2 178.0(7) . .
C32 C38 N4 C51 178.8(5) . .
C36 C38 N4 C51 -2.8(10) . .
C56 C51 N4 C38 -91.2(6) . .
C52 C51 N4 C38 85.2(6) . .
C56 C51 N4 B2 87.8(7) . .
C52 C51 N4 B2 -95.8(7) . .
I3 I4 I5 I6 62.4(3) . .
I4 I5 I6 I7 4.0(4) . .
C5 N2 B1 N1 0.0(6) . .
C20 N2 B1 N1 -170.9(5) . .
C5 N2 B1 I1 -177.5(4) . .
C20 N2 B1 I1 11.6(9) . .
C1 N1 B1 N2 0.8(6) . .
C8 N1 B1 N2 170.5(5) . .
C1 N1 B1 I1 178.3(4) . .
C8 N1 B1 I1 -12.0(9) . .
C32 N3 B2 N4 -1.8(6) . .
C39 N3 B2 N4 -175.8(5) . .
C32 N3 B2 I2 -179.8(4) . .
C39 N3 B2 I2 6.3(9) . .
C38 N4 B2 N3 1.4(6) . .
C51 N4 B2 N3 -177.7(5) . .
C38 N4 B2 I2 179.4(4) . .
C51 N4 B2 I2 0.3(9) . .
